data_7251094
loop_
_publ_author_name
'Kawahata, Masatoshi'
'Makino, Hayahide'
'Hyodo, Tadashi'
'Tominaga, Masahide'
'Yamaguchi, Kentaro'

_publ_section_title
;
 Tetrameric H-shaped assemblies as a motif in inclusion crystals of
 bent-shaped host molecules having nitrophenol moieties
;
_journal_issue 47
_journal_name_full CrystEngComm
_journal_page_first 7655
_journal_page_last 7661
_journal_paper_doi 10.1039/D5CE00655D
_journal_volume 27
_journal_year 2025
_chemical_formula_sum 'C26 H28 N2 O8'
_chemical_formula_weight 496.50
_space_group_crystal_system triclinic
_space_group_IT_number 2
_space_group_name_Hall '-P 1'
_space_group_name_H-M_alt 'P -1'
_atom_sites_solution_hydrogens mixed
_audit_creation_method SHELXL-2019/3
_audit_update_record
;
2025-06-02 deposited with the CCDC.	2025-10-13 downloaded from the CCDC.
;
_cell_angle_alpha 91.671(4)
_cell_angle_beta 90.864(4)
_cell_angle_gamma 100.318(4)
_cell_formula_units_Z 2
_cell_length_a 7.0389(14)
_cell_length_b 10.510(2)
_cell_length_c 15.782(3)
_cell_measurement_reflns_used 9919
_cell_measurement_temperature 100(2)
_cell_measurement_theta_max 79.35
_cell_measurement_theta_min 6.93
_cell_volume 1147.9(4)
_computing_cell_refinement 'SAINT (Bruker AXS, 2015)'
_computing_data_collection 'APEX3 (Bruker AXS, 2015)'
_computing_data_reduction 'SAINT (Bruker AXS, 2015)'
_computing_molecular_graphics 'ORTEP-3 for Windows (Farrugia, 1997)'
_computing_publication_material 'SHELXLE (H\"ubschle et al., 2011)'
_computing_structure_refinement 'SHELXL-2019/3 (Sheldrick, 2019)'
_computing_structure_solution 'SHELXT 2018/2 (Sheldrick, 2018)'
_diffrn_ambient_temperature 100(2)
_diffrn_detector_area_resol_mean 10.24
_diffrn_measured_fraction_theta_full 0.920
_diffrn_measured_fraction_theta_max 0.872
_diffrn_measurement_device_type 'BrukerD8 goniometer'
_diffrn_measurement_method 'omega and phi scans'
_diffrn_radiation_type CuK\a
_diffrn_radiation_wavelength 1.54178
_diffrn_reflns_av_R_equivalents 0.0344
_diffrn_reflns_av_unetI/netI 0.0386
_diffrn_reflns_Laue_measured_fraction_full 0.920
_diffrn_reflns_Laue_measured_fraction_max 0.872
_diffrn_reflns_limit_h_max 8
_diffrn_reflns_limit_h_min -8
_diffrn_reflns_limit_k_max 13
_diffrn_reflns_limit_k_min -12
_diffrn_reflns_limit_l_max 19
_diffrn_reflns_limit_l_min -19
_diffrn_reflns_number 12482
_diffrn_reflns_point_group_measured_fraction_full 0.920
_diffrn_reflns_point_group_measured_fraction_max 0.872
_diffrn_reflns_theta_full 67.679
_diffrn_reflns_theta_max 80.016
_diffrn_reflns_theta_min 6.931
_diffrn_source 'rotating-anode X-ray tube'
_exptl_absorpt_coefficient_mu 0.894
_exptl_absorpt_correction_T_max 0.8895
_exptl_absorpt_correction_T_min 0.7710
_exptl_absorpt_correction_type empirical
_exptl_absorpt_process_details 'SADABS Sheldrick 1996'
_exptl_crystal_colour colourless
_exptl_crystal_density_diffrn 1.436
_exptl_crystal_description prismatic
_exptl_crystal_F_000 524
_exptl_crystal_size_max 0.200
_exptl_crystal_size_mid 0.150
_exptl_crystal_size_min 0.100
_refine_diff_density_max 0.298
_refine_diff_density_min -0.206
_refine_diff_density_rms 0.043
_refine_ls_extinction_method none
_refine_ls_goodness_of_fit_ref 1.088
_refine_ls_hydrogen_treatment mixed
_refine_ls_matrix_type full
_refine_ls_number_parameters 331
_refine_ls_number_reflns 4364
_refine_ls_number_restraints 0
_refine_ls_restrained_S_all 1.088
_refine_ls_R_factor_all 0.0428
_refine_ls_R_factor_gt 0.0426
_refine_ls_shift/su_max 0.001
_refine_ls_shift/su_mean 0.000
_refine_ls_structure_factor_coef Fsqd
_refine_ls_weighting_details 'w=1/[\s^2^(Fo^2^)+(0.0396P)^2^+0.6229P] where P=(Fo^2^+2Fc^2^)/3'
_refine_ls_weighting_scheme calc
_refine_ls_wR_factor_gt 0.1118
_refine_ls_wR_factor_ref 0.1120
_reflns_Friedel_coverage 0.000
_reflns_number_gt 4309
_reflns_number_total 4364
_reflns_threshold_expression 'I > 2\s(I)'
_cod_data_source_file d5ce00655d2.cif
_cod_data_source_block 1c
_cod_depositor_comments 'Adding full bibliography for 7251093--7251096.cif.'
_cod_database_code 7251094
_shelx_shelxl_version_number 2019/3
_shelx_space_group_comment
;
The symmetry employed for this shelxl refinement is uniquely defined
by the following loop, which should always be used as a source of
symmetry information in preference to the above space-group names.
They are only intended as comments.
;
_shelx_estimated_absorpt_t_min 0.841
_shelx_estimated_absorpt_t_max 0.916

loop_
_space_group_symop_operation_xyz
'x, y, z'
'-x, -y, -z'

loop_
_atom_site_label
_atom_site_type_symbol
_atom_site_fract_x
_atom_site_fract_y
_atom_site_fract_z
_atom_site_U_iso_or_equiv
_atom_site_adp_type
_atom_site_occupancy
_atom_site_site_symmetry_order
_atom_site_calc_flag
_atom_site_refinement_flags_posn
_atom_site_refinement_flags_adp
_atom_site_refinement_flags_occupancy
_atom_site_disorder_assembly
_atom_site_disorder_group
C1 C 0.37655(17) 0.47477(11) 0.75412(8) 0.0143(2) Uani 1 1 d . . . . .
C2 C 0.40365(19) 0.57829(12) 0.82630(8) 0.0175(3) Uani 1 1 d . . . . .
H2A H 0.397965 0.663847 0.802766 0.021 Uiso 1 1 calc R U . . .
H2B H 0.532257 0.582920 0.853712 0.021 Uiso 1 1 calc R U . . .
C3 C 0.2459(2) 0.54618(12) 0.89266(9) 0.0208(3) Uani 1 1 d . . . . .
H3 H 0.267565 0.614173 0.939188 0.025 Uiso 1 1 calc R U . . .
C4 C 0.25544(19) 0.41414(12) 0.92998(8) 0.0188(3) Uani 1 1 d . . . . .
H4A H 0.154722 0.394061 0.973123 0.023 Uiso 1 1 calc R U . . .
H4B H 0.382902 0.417143 0.958112 0.023 Uiso 1 1 calc R U . . .
C5 C 0.22460(17) 0.30787(11) 0.85973(8) 0.0145(3) Uani 1 1 d . . . . .
C6 C 0.38585(17) 0.34248(11) 0.79372(8) 0.0134(2) Uani 1 1 d . . . . .
H6A H 0.513671 0.346234 0.821685 0.016 Uiso 1 1 calc R U . . .
H6B H 0.370640 0.274135 0.748361 0.016 Uiso 1 1 calc R U . . .
C7 C 0.17404(18) 0.47138(12) 0.71329(8) 0.0180(3) Uani 1 1 d . . . . .
H7A H 0.167864 0.556282 0.688859 0.022 Uiso 1 1 calc R U . . .
H7B H 0.151408 0.404800 0.666794 0.022 Uiso 1 1 calc R U . . .
C8 C 0.01671(18) 0.44039(12) 0.77984(9) 0.0201(3) Uani 1 1 d . . . . .
H8 H -0.112865 0.437754 0.752281 0.024 Uiso 1 1 calc R U . . .
C9 C 0.02524(18) 0.30837(12) 0.81694(9) 0.0180(3) Uani 1 1 d . . . . .
H9A H 0.001386 0.240676 0.771149 0.022 Uiso 1 1 calc R U . . .
H9B H -0.077325 0.287919 0.859225 0.022 Uiso 1 1 calc R U . . .
C10 C 0.0472(2) 0.54388(13) 0.85086(10) 0.0243(3) Uani 1 1 d . . . . .
H10A H -0.055072 0.524201 0.893340 0.029 Uiso 1 1 calc R U . . .
H10B H 0.040767 0.629493 0.827581 0.029 Uiso 1 1 calc R U . . .
C11 C 0.53155(17) 0.50571(11) 0.68673(8) 0.0139(2) Uani 1 1 d . . . . .
C12 C 0.53921(18) 0.42435(11) 0.61415(8) 0.0158(3) Uani 1 1 d . . . . .
C13 C 0.68276(19) 0.45458(12) 0.55328(8) 0.0184(3) Uani 1 1 d . . . . .
H13 H 0.684677 0.397944 0.505398 0.022 Uiso 1 1 calc R U . . .
C14 C 0.82081(18) 0.56542(12) 0.56221(8) 0.0179(3) Uani 1 1 d . . . . .
H14 H 0.917885 0.586383 0.521173 0.022 Uiso 1 1 calc R U . . .
C15 C 0.81309(17) 0.64501(11) 0.63295(8) 0.0153(3) Uani 1 1 d . . . . .
C16 C 0.67165(17) 0.61739(11) 0.69379(8) 0.0143(2) Uani 1 1 d . . . . .
H16 H 0.670771 0.675699 0.740866 0.017 Uiso 1 1 calc R U . . .
C17 C 0.23019(17) 0.17431(11) 0.89529(8) 0.0147(3) Uani 1 1 d . . . . .
C18 C 0.19379(17) 0.05990(12) 0.84359(8) 0.0153(3) Uani 1 1 d . . . . .
C19 C 0.19146(18) -0.06140(12) 0.87789(8) 0.0185(3) Uani 1 1 d . . . . .
H19 H 0.163063 -0.136786 0.841988 0.022 Uiso 1 1 calc R U . . .
C20 C 0.22980(18) -0.07374(12) 0.96333(9) 0.0185(3) Uani 1 1 d . . . . .
H20 H 0.228565 -0.156239 0.986589 0.022 Uiso 1 1 calc R U . . .
C21 C 0.26981(18) 0.03788(12) 1.01341(8) 0.0169(3) Uani 1 1 d . . . . .
C22 C 0.26877(17) 0.15927(12) 0.98090(8) 0.0165(3) Uani 1 1 d . . . . .
H22 H 0.294943 0.233573 1.017848 0.020 Uiso 1 1 calc R U . . .
C23 C 0.39640(19) 0.08497(13) 0.42979(8) 0.0193(3) Uani 1 1 d . . . . .
C24 C 0.4649(2) 0.01296(14) 0.35631(9) 0.0228(3) Uani 1 1 d . . . . .
H24A H 0.577250 -0.026128 0.373039 0.027 Uiso 1 1 calc R U . . .
H24B H 0.501308 0.070864 0.308581 0.027 Uiso 1 1 calc R U . . .
C25 C 0.2914(2) -0.09072(14) 0.33250(9) 0.0263(3) Uani 1 1 d . . . . .
H25A H 0.219054 -0.064949 0.283524 0.032 Uiso 1 1 calc R U . . .
H25B H 0.331685 -0.174215 0.318294 0.032 Uiso 1 1 calc R U . . .
C26 C 0.1704(2) -0.10034(15) 0.41153(10) 0.0314(3) Uani 1 1 d . . . . .
H26A H 0.031216 -0.113595 0.396213 0.038 Uiso 1 1 calc R U . . .
H26B H 0.194442 -0.173470 0.445820 0.038 Uiso 1 1 calc R U . . .
N1 N 0.95880(15) 0.76058(10) 0.64473(7) 0.0170(2) Uani 1 1 d . . . . .
N2 N 0.31729(16) 0.02835(11) 1.10322(7) 0.0202(2) Uani 1 1 d . . . . .
O1 O 0.40380(13) 0.31639(9) 0.60387(6) 0.0197(2) Uani 1 1 d . . . . .
H1 H 0.427(3) 0.2765(18) 0.5551(12) 0.030 Uiso 1 1 d . U . . .
O2 O 1.09648(15) 0.77883(10) 0.59747(7) 0.0305(3) Uani 1 1 d . . . . .
O3 O 0.93902(15) 0.83687(9) 0.70385(6) 0.0274(2) Uani 1 1 d . . . . .
O4 O 0.16216(13) 0.06933(9) 0.75914(6) 0.0183(2) Uani 1 1 d . . . . .
H4 H 0.121(3) -0.0075(19) 0.7386(12) 0.027 Uiso 1 1 d . U . . .
O5 O 0.33575(15) -0.07826(10) 1.12921(6) 0.0271(2) Uani 1 1 d . . . . .
O6 O 0.33985(17) 0.12678(10) 1.14878(6) 0.0300(3) Uani 1 1 d . . . . .
O7 O 0.47535(16) 0.18662(10) 0.46290(7) 0.0289(2) Uani 1 1 d . . . . .
O8 O 0.22996(14) 0.02248(10) 0.45871(6) 0.0266(2) Uani 1 1 d . . . . .

loop_
_atom_site_aniso_label
_atom_site_aniso_U_11
_atom_site_aniso_U_22
_atom_site_aniso_U_33
_atom_site_aniso_U_23
_atom_site_aniso_U_13
_atom_site_aniso_U_12
C1 0.0156(6) 0.0105(5) 0.0161(6) -0.0017(4) 0.0006(4) 0.0006(4)
C2 0.0211(6) 0.0108(5) 0.0193(6) -0.0026(5) 0.0028(5) -0.0002(5)
C3 0.0276(7) 0.0112(6) 0.0227(7) -0.0045(5) 0.0076(5) 0.0014(5)
C4 0.0252(6) 0.0125(6) 0.0173(6) -0.0030(5) 0.0049(5) -0.0004(5)
C5 0.0166(6) 0.0101(5) 0.0161(6) -0.0016(4) 0.0020(4) 0.0005(4)
C6 0.0135(5) 0.0105(5) 0.0156(6) -0.0014(4) -0.0003(4) 0.0006(4)
C7 0.0169(6) 0.0142(6) 0.0229(6) 0.0012(5) -0.0010(5) 0.0032(5)
C8 0.0151(6) 0.0157(6) 0.0300(7) 0.0019(5) 0.0016(5) 0.0040(5)
C9 0.0143(6) 0.0137(6) 0.0254(7) -0.0001(5) 0.0021(5) 0.0005(4)
C10 0.0255(7) 0.0143(6) 0.0343(8) 0.0000(5) 0.0110(6) 0.0063(5)
C11 0.0151(6) 0.0119(5) 0.0149(6) 0.0003(4) -0.0015(4) 0.0028(4)
C12 0.0178(6) 0.0114(5) 0.0175(6) -0.0008(4) -0.0026(5) 0.0017(5)
C13 0.0222(6) 0.0161(6) 0.0171(6) -0.0026(5) 0.0008(5) 0.0040(5)
C14 0.0184(6) 0.0171(6) 0.0184(6) 0.0008(5) 0.0029(5) 0.0031(5)
C15 0.0159(6) 0.0116(5) 0.0181(6) 0.0014(5) -0.0017(5) 0.0014(5)
C16 0.0163(6) 0.0118(5) 0.0150(6) -0.0002(4) -0.0013(4) 0.0027(4)
C17 0.0133(5) 0.0115(6) 0.0183(6) -0.0008(5) 0.0025(4) -0.0005(4)
C18 0.0144(5) 0.0141(6) 0.0164(6) -0.0013(5) 0.0008(4) 0.0000(4)
C19 0.0201(6) 0.0115(6) 0.0227(7) -0.0026(5) -0.0004(5) 0.0000(5)
C20 0.0189(6) 0.0128(6) 0.0231(7) 0.0030(5) 0.0010(5) 0.0005(5)
C21 0.0150(6) 0.0184(6) 0.0162(6) 0.0016(5) 0.0013(4) -0.0003(5)
C22 0.0158(6) 0.0143(6) 0.0179(6) -0.0021(5) 0.0022(4) -0.0008(4)
C23 0.0214(6) 0.0212(6) 0.0160(6) -0.0014(5) -0.0030(5) 0.0065(5)
C24 0.0233(7) 0.0250(7) 0.0195(6) -0.0055(5) 0.0003(5) 0.0038(5)
C25 0.0294(7) 0.0227(7) 0.0256(7) -0.0064(5) -0.0043(6) 0.0030(6)
C26 0.0334(8) 0.0297(8) 0.0260(8) -0.0005(6) -0.0032(6) -0.0073(6)
N1 0.0182(5) 0.0139(5) 0.0182(5) 0.0017(4) 0.0004(4) 0.0007(4)
N2 0.0194(5) 0.0209(6) 0.0186(6) 0.0032(4) 0.0020(4) -0.0017(4)
O1 0.0233(5) 0.0147(4) 0.0184(5) -0.0049(3) 0.0008(4) -0.0031(4)
O2 0.0251(5) 0.0272(5) 0.0352(6) -0.0025(4) 0.0128(4) -0.0066(4)
O3 0.0316(5) 0.0191(5) 0.0267(5) -0.0080(4) 0.0059(4) -0.0074(4)
O4 0.0254(5) 0.0113(4) 0.0166(5) -0.0029(3) -0.0022(3) -0.0002(3)
O5 0.0328(5) 0.0227(5) 0.0241(5) 0.0090(4) -0.0014(4) -0.0006(4)
O6 0.0435(6) 0.0258(5) 0.0186(5) -0.0039(4) -0.0021(4) 0.0018(5)
O7 0.0335(6) 0.0244(5) 0.0274(5) -0.0106(4) -0.0013(4) 0.0035(4)
O8 0.0256(5) 0.0323(6) 0.0205(5) -0.0032(4) 0.0026(4) 0.0014(4)

loop_
_atom_type_symbol
_atom_type_description
_atom_type_scat_dispersion_real
_atom_type_scat_dispersion_imag
_atom_type_scat_source
C C 0.0181 0.0091 'International Tables Vol C Tables 4.2.6.8 and 6.1.1.4'
H H 0.0000 0.0000 'International Tables Vol C Tables 4.2.6.8 and 6.1.1.4'
N N 0.0311 0.0180 'International Tables Vol C Tables 4.2.6.8 and 6.1.1.4'
O O 0.0492 0.0322 'International Tables Vol C Tables 4.2.6.8 and 6.1.1.4'

loop_
_geom_angle_atom_site_label_1
_geom_angle_atom_site_label_2
_geom_angle_atom_site_label_3
_geom_angle
_geom_angle_site_symmetry_1
_geom_angle_site_symmetry_3
_geom_angle_publ_flag
C11 C1 C2 111.53(10) . . ?
C11 C1 C7 109.62(10) . . ?
C2 C1 C7 107.53(10) . . ?
C11 C1 C6 110.54(9) . . ?
C2 C1 C6 107.80(10) . . ?
C7 C1 C6 109.74(9) . . ?
C1 C2 C3 110.70(10) . . ?
C1 C2 H2A 109.5 . . ?
C3 C2 H2A 109.5 . . ?
C1 C2 H2B 109.5 . . ?
C3 C2 H2B 109.5 . . ?
H2A C2 H2B 108.1 . . ?
C10 C3 C4 110.11(11) . . ?
C10 C3 C2 109.47(11) . . ?
C4 C3 C2 109.70(10) . . ?
C10 C3 H3 109.2 . . ?
C4 C3 H3 109.2 . . ?
C2 C3 H3 109.2 . . ?
C3 C4 C5 110.34(10) . . ?
C3 C4 H4A 109.6 . . ?
C5 C4 H4A 109.6 . . ?
C3 C4 H4B 109.6 . . ?
C5 C4 H4B 109.6 . . ?
H4A C4 H4B 108.1 . . ?
C17 C5 C4 111.57(10) . . ?
C17 C5 C9 109.93(10) . . ?
C4 C5 C9 107.61(10) . . ?
C17 C5 C6 110.26(9) . . ?
C4 C5 C6 107.99(10) . . ?
C9 C5 C6 109.41(10) . . ?
C1 C6 C5 110.95(9) . . ?
C1 C6 H6A 109.4 . . ?
C5 C6 H6A 109.4 . . ?
C1 C6 H6B 109.4 . . ?
C5 C6 H6B 109.4 . . ?
H6A C6 H6B 108.0 . . ?
C8 C7 C1 110.40(10) . . ?
C8 C7 H7A 109.6 . . ?
C1 C7 H7A 109.6 . . ?
C8 C7 H7B 109.6 . . ?
C1 C7 H7B 109.6 . . ?
H7A C7 H7B 108.1 . . ?
C10 C8 C9 109.36(11) . . ?
C10 C8 C7 110.12(11) . . ?
C9 C8 C7 109.49(10) . . ?
C10 C8 H8 109.3 . . ?
C9 C8 H8 109.3 . . ?
C7 C8 H8 109.3 . . ?
C8 C9 C5 110.99(10) . . ?
C8 C9 H9A 109.4 . . ?
C5 C9 H9A 109.4 . . ?
C8 C9 H9B 109.4 . . ?
C5 C9 H9B 109.4 . . ?
H9A C9 H9B 108.0 . . ?
C8 C10 C3 108.60(10) . . ?
C8 C10 H10A 110.0 . . ?
C3 C10 H10A 110.0 . . ?
C8 C10 H10B 110.0 . . ?
C3 C10 H10B 110.0 . . ?
H10A C10 H10B 108.4 . . ?
C16 C11 C12 116.49(11) . . ?
C16 C11 C1 121.05(11) . . ?
C12 C11 C1 122.46(11) . . ?
O1 C12 C13 120.05(11) . . ?
O1 C12 C11 118.48(11) . . ?
C13 C12 C11 121.46(11) . . ?
C14 C13 C12 120.83(12) . . ?
C14 C13 H13 119.6 . . ?
C12 C13 H13 119.6 . . ?
C13 C14 C15 117.71(12) . . ?
C13 C14 H14 121.1 . . ?
C15 C14 H14 121.1 . . ?
C14 C15 C16 122.45(11) . . ?
C14 C15 N1 118.80(11) . . ?
C16 C15 N1 118.75(11) . . ?
C11 C16 C15 121.05(11) . . ?
C11 C16 H16 119.5 . . ?
C15 C16 H16 119.5 . . ?
C22 C17 C18 116.46(11) . . ?
C22 C17 C5 121.46(11) . . ?
C18 C17 C5 122.08(11) . . ?
O4 C18 C19 119.87(11) . . ?
O4 C18 C17 118.94(11) . . ?
C19 C18 C17 121.18(12) . . ?
C20 C19 C18 121.20(12) . . ?
C20 C19 H19 119.4 . . ?
C18 C19 H19 119.4 . . ?
C21 C20 C19 117.68(11) . . ?
C21 C20 H20 121.2 . . ?
C19 C20 H20 121.2 . . ?
C20 C21 C22 122.03(12) . . ?
C20 C21 N2 118.95(11) . . ?
C22 C21 N2 119.01(11) . . ?
C21 C22 C17 121.42(11) . . ?
C21 C22 H22 119.3 . . ?
C17 C22 H22 119.3 . . ?
O7 C23 O8 120.71(12) . . ?
O7 C23 C24 127.65(13) . . ?
O8 C23 C24 111.64(11) . . ?
C23 C24 C25 103.63(11) . . ?
C23 C24 H24A 111.0 . . ?
C25 C24 H24A 111.0 . . ?
C23 C24 H24B 111.0 . . ?
C25 C24 H24B 111.0 . . ?
H24A C24 H24B 109.0 . . ?
C26 C25 C24 103.82(11) . . ?
C26 C25 H25A 111.0 . . ?
C24 C25 H25A 111.0 . . ?
C26 C25 H25B 111.0 . . ?
C24 C25 H25B 111.0 . . ?
H25A C25 H25B 109.0 . . ?
O8 C26 C25 105.78(11) . . ?
O8 C26 H26A 110.6 . . ?
C25 C26 H26A 110.6 . . ?
O8 C26 H26B 110.6 . . ?
C25 C26 H26B 110.6 . . ?
H26A C26 H26B 108.7 . . ?
O2 N1 O3 122.54(11) . . ?
O2 N1 C15 119.66(11) . . ?
O3 N1 C15 117.80(10) . . ?
O6 N2 O5 123.15(11) . . ?
O6 N2 C21 118.71(11) . . ?
O5 N2 C21 118.12(11) . . ?
C12 O1 H1 107.7(12) . . ?
C18 O4 H4 107.6(12) . . ?
C23 O8 C26 110.19(11) . . ?

loop_
_geom_bond_atom_site_label_1
_geom_bond_atom_site_label_2
_geom_bond_distance
_geom_bond_site_symmetry_2
_geom_bond_publ_flag
C1 C11 1.5347(17) . ?
C1 C2 1.5377(16) . ?
C1 C7 1.5496(17) . ?
C1 C6 1.5524(16) . ?
C2 C3 1.5378(18) . ?
C2 H2A 0.9900 . ?
C2 H2B 0.9900 . ?
C3 C10 1.533(2) . ?
C3 C4 1.5351(18) . ?
C3 H3 1.0000 . ?
C4 C5 1.5354(17) . ?
C4 H4A 0.9900 . ?
C4 H4B 0.9900 . ?
C5 C17 1.5336(16) . ?
C5 C9 1.5490(17) . ?
C5 C6 1.5542(16) . ?
C6 H6A 0.9900 . ?
C6 H6B 0.9900 . ?
C7 C8 1.5367(18) . ?
C7 H7A 0.9900 . ?
C7 H7B 0.9900 . ?
C8 C10 1.5243(19) . ?
C8 C9 1.5323(17) . ?
C8 H8 1.0000 . ?
C9 H9A 0.9900 . ?
C9 H9B 0.9900 . ?
C10 H10A 0.9900 . ?
C10 H10B 0.9900 . ?
C11 C16 1.3918(17) . ?
C11 C12 1.4168(17) . ?
C12 O1 1.3489(15) . ?
C12 C13 1.4060(18) . ?
C13 C14 1.3791(18) . ?
C13 H13 0.9500 . ?
C14 C15 1.3830(18) . ?
C14 H14 0.9500 . ?
C15 C16 1.3925(17) . ?
C15 N1 1.4480(16) . ?
C16 H16 0.9500 . ?
C17 C22 1.3931(18) . ?
C17 C18 1.4154(17) . ?
C18 O4 1.3573(15) . ?
C18 C19 1.3970(17) . ?
C19 C20 1.3854(19) . ?
C19 H19 0.9500 . ?
C20 C21 1.3788(18) . ?
C20 H20 0.9500 . ?
C21 C22 1.3901(18) . ?
C21 N2 1.4617(17) . ?
C22 H22 0.9500 . ?
C23 O7 1.2121(17) . ?
C23 O8 1.3305(17) . ?
C23 C24 1.4988(18) . ?
C24 C25 1.5183(19) . ?
C24 H24A 0.9900 . ?
C24 H24B 0.9900 . ?
C25 C26 1.517(2) . ?
C25 H25A 0.9900 . ?
C25 H25B 0.9900 . ?
C26 O8 1.4618(18) . ?
C26 H26A 0.9900 . ?
C26 H26B 0.9900 . ?
N1 O2 1.2231(15) . ?
N1 O3 1.2381(15) . ?
N2 O6 1.2275(15) . ?
N2 O5 1.2320(15) . ?
O1 H1 0.90(2) . ?
O4 H4 0.86(2) . ?

loop_
_geom_hbond_atom_site_label_D
_geom_hbond_atom_site_label_H
_geom_hbond_atom_site_label_A
_geom_hbond_distance_DH
_geom_hbond_distance_HA
_geom_hbond_distance_DA
_geom_hbond_angle_DHA
_geom_hbond_site_symmetry_A
_geom_hbond_publ_flag
O1 H1 O7 0.90(2) 1.78(2) 2.6770(14) 175.5(18) . yes
O4 H4 O3 0.86(2) 1.95(2) 2.7671(14) 159.1(17) 1_445 yes

loop_
_geom_torsion_atom_site_label_1
_geom_torsion_atom_site_label_2
_geom_torsion_atom_site_label_3
_geom_torsion_atom_site_label_4
_geom_torsion
_geom_torsion_site_symmetry_1
_geom_torsion_site_symmetry_2
_geom_torsion_site_symmetry_3
_geom_torsion_site_symmetry_4
_geom_torsion_publ_flag
C11 C1 C2 C3 179.47(10) . . . . ?
C7 C1 C2 C3 59.25(13) . . . . ?
C6 C1 C2 C3 -59.01(13) . . . . ?
C1 C2 C3 C10 -61.21(13) . . . . ?
C1 C2 C3 C4 59.72(14) . . . . ?
C10 C3 C4 C5 60.69(14) . . . . ?
C2 C3 C4 C5 -59.85(14) . . . . ?
C3 C4 C5 C17 -179.11(10) . . . . ?
C3 C4 C5 C9 -58.45(13) . . . . ?
C3 C4 C5 C6 59.56(13) . . . . ?
C11 C1 C6 C5 -177.94(9) . . . . ?
C2 C1 C6 C5 59.93(12) . . . . ?
C7 C1 C6 C5 -56.90(13) . . . . ?
C17 C5 C6 C1 177.49(9) . . . . ?
C4 C5 C6 C1 -60.38(12) . . . . ?
C9 C5 C6 C1 56.47(12) . . . . ?
C11 C1 C7 C8 179.95(9) . . . . ?
C2 C1 C7 C8 -58.63(13) . . . . ?
C6 C1 C7 C8 58.37(13) . . . . ?
C1 C7 C8 C10 60.50(13) . . . . ?
C1 C7 C8 C9 -59.78(13) . . . . ?
C10 C8 C9 C5 -60.85(13) . . . . ?
C7 C8 C9 C5 59.89(14) . . . . ?
C17 C5 C9 C8 -179.29(10) . . . . ?
C4 C5 C9 C8 59.02(13) . . . . ?
C6 C5 C9 C8 -58.07(13) . . . . ?
C9 C8 C10 C3 60.14(13) . . . . ?
C7 C8 C10 C3 -60.21(14) . . . . ?
C4 C3 C10 C8 -60.44(14) . . . . ?
C2 C3 C10 C8 60.23(13) . . . . ?
C2 C1 C11 C16 -1.41(15) . . . . ?
C7 C1 C11 C16 117.57(12) . . . . ?
C6 C1 C11 C16 -121.33(12) . . . . ?
C2 C1 C11 C12 179.36(11) . . . . ?
C7 C1 C11 C12 -61.67(14) . . . . ?
C6 C1 C11 C12 59.43(14) . . . . ?
C16 C11 C12 O1 -178.67(10) . . . . ?
C1 C11 C12 O1 0.60(17) . . . . ?
C16 C11 C12 C13 0.81(17) . . . . ?
C1 C11 C12 C13 -179.92(11) . . . . ?
O1 C12 C13 C14 179.14(11) . . . . ?
C11 C12 C13 C14 -0.33(19) . . . . ?
C12 C13 C14 C15 0.17(19) . . . . ?
C13 C14 C15 C16 -0.54(19) . . . . ?
C13 C14 C15 N1 178.71(11) . . . . ?
C12 C11 C16 C15 -1.16(17) . . . . ?
C1 C11 C16 C15 179.55(10) . . . . ?
C14 C15 C16 C11 1.08(19) . . . . ?
N1 C15 C16 C11 -178.17(10) . . . . ?
C4 C5 C17 C22 -2.91(16) . . . . ?
C9 C5 C17 C22 -122.21(12) . . . . ?
C6 C5 C17 C22 117.08(12) . . . . ?
C4 C5 C17 C18 176.12(11) . . . . ?
C9 C5 C17 C18 56.82(15) . . . . ?
C6 C5 C17 C18 -63.89(14) . . . . ?
C22 C17 C18 O4 -177.67(11) . . . . ?
C5 C17 C18 O4 3.25(17) . . . . ?
C22 C17 C18 C19 1.84(17) . . . . ?
C5 C17 C18 C19 -177.24(11) . . . . ?
O4 C18 C19 C20 177.75(11) . . . . ?
C17 C18 C19 C20 -1.75(19) . . . . ?
C18 C19 C20 C21 0.19(19) . . . . ?
C19 C20 C21 C22 1.22(19) . . . . ?
C19 C20 C21 N2 -177.94(11) . . . . ?
C20 C21 C22 C17 -1.10(19) . . . . ?
N2 C21 C22 C17 178.07(11) . . . . ?
C18 C17 C22 C21 -0.45(18) . . . . ?
C5 C17 C22 C21 178.63(11) . . . . ?
O7 C23 C24 C25 -169.19(14) . . . . ?
O8 C23 C24 C25 11.69(15) . . . . ?
C23 C24 C25 C26 -20.05(14) . . . . ?
C24 C25 C26 O8 21.93(15) . . . . ?
C14 C15 N1 O2 -7.66(17) . . . . ?
C16 C15 N1 O2 171.62(11) . . . . ?
C14 C15 N1 O3 173.20(11) . . . . ?
C16 C15 N1 O3 -7.52(17) . . . . ?
C20 C21 N2 O6 -175.09(12) . . . . ?
C22 C21 N2 O6 5.72(18) . . . . ?
C20 C21 N2 O5 6.05(17) . . . . ?
C22 C21 N2 O5 -173.15(11) . . . . ?
O7 C23 O8 C26 -176.76(13) . . . . ?
C24 C23 O8 C26 2.43(15) . . . . ?
C25 C26 O8 C23 -15.68(15) . . . . ?
